data_2101579
loop_
_publ_author_name
'Abrahams, S. C.'

_publ_section_title
;
 New ferroelectric inorganic materials predicted in point group
 4<i>mm</i>
;
_journal_issue 5
_journal_name_full 'Acta Crystallographica Section B'
_journal_page_first 790
_journal_page_last 805
_journal_paper_doi 10.1107/S0108768196004594
_journal_volume 52
_journal_year 1996
_chemical_formula_sum 'As2 Ba Ge2'
_symmetry_cell_setting tetragonal
_symmetry_space_group_name_Hall 'P 4c -2'
_symmetry_space_group_name_H-M 'P 42 m c'
_cell_angle_alpha 90.0
_cell_angle_beta 90.0
_cell_angle_gamma 90.0
_cell_length_a 7.618(5)
_cell_length_b 7.618(5)
_cell_length_c 8.500(5)
_cell_volume 493.3(5)
_diffrn_radiation_type MoK\a
_diffrn_radiation_wavelength 0.71069
_cod_data_source_file an0527.cif
_cod_data_source_block AN0527e
_cod_original_formula_sum 'As2 Ba1 Ge2'
_cod_database_code 2101579

loop_
_atom_site_label
_atom_site_fract_x
_atom_site_fract_y
_atom_site_fract_z
Ba1 .0 .0 -.0121
Ba2 .500 .0 .0121(8)
Ge1 .3351(5) .5000 .8543(8)
Ge2 .5000 .1632(5) .5947(8)
As1 .2290(3) .2453(4) .2437(7)
